data_4330876
loop_
_publ_author_name
'Tapas Guchhait'
'Ganesan Mani'
'Carola Schulzke'
'Anakuthil Anoop'

_publ_section_title
;
 A Tripyrrolylmethane-Based Macrobicyclic Triazacryptand: X-ray Structure,
 Size-Selective Anion Binding, and Fluoride-Ion-Mediated Proton-Deuterium
 Exchange Studies
;
_journal_name_full 'Inorganic Chemistry'
_journal_page_first 11635
_journal_page_last 11644
_journal_paper_doi 10.1021/ic301546v
_journal_volume 51
_journal_year 2012
_chemical_formula_sum 'C53 H85 F N10 O2'
_chemical_formula_weight 913.31
_chemical_name_systematic
;
 ?
;
_space_group_IT_number 14
_symmetry_cell_setting monoclinic
_symmetry_space_group_name_Hall '-P 2yn'
_symmetry_space_group_name_H-M 'P 1 21/n 1'
_atom_sites_solution_hydrogens geom
_atom_sites_solution_primary direct
_atom_sites_solution_secondary difmap
_audit_creation_method SHELXL-97
_cell_angle_alpha 90.00
_cell_angle_beta 106.130(4)
_cell_angle_gamma 90.00
_cell_formula_units_Z 4
_cell_length_a 13.2318(16)
_cell_length_b 17.875(2)
_cell_length_c 23.693(3)
_cell_measurement_reflns_used 68804
_cell_measurement_temperature 298(2)
_cell_measurement_theta_max 26.34
_cell_measurement_theta_min 1.45
_cell_volume 5383.2(11)
_computing_structure_refinement 'SHELXL-97 (Sheldrick, 2008)'
_diffrn_ambient_temperature 298(2)
_diffrn_measured_fraction_theta_full 1.000
_diffrn_measured_fraction_theta_max 0.987
_diffrn_measurement_device_type 'Bruker-APEX-II CCD area detector'
_diffrn_measurement_method hemisphere
_diffrn_radiation_monochromator graphite
_diffrn_radiation_source 'fine-focus sealed tube'
_diffrn_radiation_type MoK\a
_diffrn_radiation_wavelength 0.71073
_diffrn_reflns_av_R_equivalents 0.1387
_diffrn_reflns_av_sigmaI/netI 0.1322
_diffrn_reflns_limit_h_max 16
_diffrn_reflns_limit_h_min -16
_diffrn_reflns_limit_k_max 22
_diffrn_reflns_limit_k_min -22
_diffrn_reflns_limit_l_max 29
_diffrn_reflns_limit_l_min -29
_diffrn_reflns_number 68804
_diffrn_reflns_theta_full 25.00
_diffrn_reflns_theta_max 26.34
_diffrn_reflns_theta_min 1.45
_exptl_absorpt_coefficient_mu 0.072
_exptl_absorpt_correction_T_max 0.9864
_exptl_absorpt_correction_T_min 0.9807
_exptl_absorpt_correction_type multi-scan
_exptl_absorpt_process_details SADABS
_exptl_crystal_colour colorless
_exptl_crystal_density_diffrn 1.127
_exptl_crystal_description prism
_exptl_crystal_F_000 1992
_exptl_crystal_size_max 0.27
_exptl_crystal_size_mid 0.19
_exptl_crystal_size_min 0.19
_refine_diff_density_max 0.212
_refine_diff_density_min -0.177
_refine_diff_density_rms 0.036
_refine_ls_extinction_method none
_refine_ls_goodness_of_fit_ref 1.000
_refine_ls_hydrogen_treatment mixed
_refine_ls_matrix_type full
_refine_ls_number_parameters 626
_refine_ls_number_reflns 10841
_refine_ls_number_restraints 0
_refine_ls_restrained_S_all 1.000
_refine_ls_R_factor_all 0.2233
_refine_ls_R_factor_gt 0.0826
_refine_ls_shift/su_max 0.000
_refine_ls_shift/su_mean 0.000
_refine_ls_structure_factor_coef Fsqd
_refine_ls_weighting_details 'calc w=1/[\s^2^(Fo^2^)+(0.0589P)^2^+0.4611P] where P=(Fo^2^+2Fc^2^)/3'
_refine_ls_weighting_scheme calc
_refine_ls_wR_factor_gt 0.1415
_refine_ls_wR_factor_ref 0.1818
_reflns_number_gt 4180
_reflns_number_total 10841
_reflns_threshold_expression >2\s(I)
_cod_data_source_file ic301546v_si_002_2.cif
_cod_data_source_block fluoridecomplex
_cod_original_cell_volume 5383.3(11)
_cod_database_code 4330876

loop_
_symmetry_equiv_pos_as_xyz
'x, y, z'
'-x+1/2, y+1/2, -z+1/2'
'-x, -y, -z'
'x-1/2, -y-1/2, z-1/2'

loop_
_atom_site_label
_atom_site_type_symbol
_atom_site_fract_x
_atom_site_fract_y
_atom_site_fract_z
_atom_site_U_iso_or_equiv
_atom_site_adp_type
_atom_site_occupancy
_atom_site_symmetry_multiplicity
_atom_site_calc_flag
_atom_site_refinement_flags
C1 C 1.0119(3) 0.4127(2) 0.82426(19) 0.0917(15) Uani 1 1 d .
H1A H 1.0540 0.4512 0.8137 0.137 Uiso 1 1 calc R
H1B H 1.0414 0.3994 0.8648 0.137 Uiso 1 1 calc R
H1C H 0.9415 0.4308 0.8185 0.137 Uiso 1 1 calc R
C2 C 0.9457(3) 0.2869(2) 0.80196(16) 0.0638(11) Uani 1 1 d .
H2A H 0.9736 0.2744 0.8432 0.077 Uiso 1 1 calc R
H2B H 0.9510 0.2426 0.7793 0.077 Uiso 1 1 calc R
C3 C 0.8323(3) 0.3075(2) 0.79037(17) 0.0536(10) Uani 1 1 d .
C4 C 0.7782(4) 0.3421(2) 0.82415(17) 0.0650(11) Uani 1 1 d .
H4 H 0.8059 0.3566 0.8631 0.078 Uiso 1 1 calc R
C5 C 0.6740(3) 0.3522(2) 0.79047(18) 0.0603(11) Uani 1 1 d .
H5 H 0.6211 0.3755 0.8029 0.072 Uiso 1 1 calc R
C6 C 0.6631(3) 0.3217(2) 0.73577(17) 0.0526(10) Uani 1 1 d .
C7 C 0.5684(3) 0.3178(2) 0.68241(16) 0.0553(10) Uani 1 1 d .
C8 C 0.4722(3) 0.3466(2) 0.70123(17) 0.0782(13) Uani 1 1 d .
H8A H 0.4609 0.3151 0.7317 0.117 Uiso 1 1 calc R
H8B H 0.4109 0.3458 0.6681 0.117 Uiso 1 1 calc R
H8C H 0.4852 0.3970 0.7156 0.117 Uiso 1 1 calc R
C9 C 0.5428(3) 0.2379(2) 0.66055(17) 0.0581(11) Uani 1 1 d .
C10 C 0.4646(3) 0.1918(3) 0.66652(18) 0.0730(13) Uani 1 1 d .
H10 H 0.4150 0.2033 0.6863 0.088 Uiso 1 1 calc R
C11 C 0.4709(3) 0.1240(3) 0.6380(2) 0.0760(13) Uani 1 1 d .
H11 H 0.4266 0.0831 0.6359 0.091 Uiso 1 1 calc R
C12 C 0.5520(3) 0.1280(2) 0.61399(19) 0.0647(12) Uani 1 1 d .
C13 C 0.5750(3) 0.0769(2) 0.5687(2) 0.0874(14) Uani 1 1 d .
H13A H 0.5680 0.0257 0.5807 0.105 Uiso 1 1 calc R
H13B H 0.5213 0.0848 0.5319 0.105 Uiso 1 1 calc R
C14 C 0.6752(3) 0.0396(3) 0.50464(19) 0.1002(16) Uani 1 1 d .
H14A H 0.6192 0.0571 0.4721 0.150 Uiso 1 1 calc R
H14B H 0.6638 -0.0121 0.5120 0.150 Uiso 1 1 calc R
H14C H 0.7410 0.0448 0.4954 0.150 Uiso 1 1 calc R
C15 C 0.7625(3) 0.0590(2) 0.60689(18) 0.0701(12) Uani 1 1 d .
H15A H 0.7526 0.0063 0.6136 0.084 Uiso 1 1 calc R
H15B H 0.7594 0.0861 0.6419 0.084 Uiso 1 1 calc R
C16 C 0.8687(3) 0.0698(2) 0.59772(17) 0.0624(11) Uani 1 1 d .
C17 C 0.9313(4) 0.0228(2) 0.5778(2) 0.0841(14) Uani 1 1 d .
H17 H 0.9182 -0.0276 0.5691 0.101 Uiso 1 1 calc R
C18 C 1.0188(4) 0.0627(2) 0.57236(18) 0.0750(13) Uani 1 1 d .
H18 H 1.0738 0.0436 0.5594 0.090 Uiso 1 1 calc R
C19 C 1.0093(3) 0.1346(2) 0.58956(16) 0.0544(10) Uani 1 1 d .
C20 C 1.0847(3) 0.1989(2) 0.59946(17) 0.0591(10) Uani 1 1 d .
C21 C 1.1804(3) 0.1763(2) 0.57726(19) 0.0816(13) Uani 1 1 d .
H21A H 1.2297 0.2169 0.5836 0.122 Uiso 1 1 calc R
H21B H 1.1568 0.1650 0.5361 0.122 Uiso 1 1 calc R
H21C H 1.2138 0.1330 0.5984 0.122 Uiso 1 1 calc R
C22 C 1.1231(3) 0.2113(2) 0.66524(19) 0.0641(11) Uani 1 1 d .
C23 C 1.1796(4) 0.1653(3) 0.7076(2) 0.1028(17) Uani 1 1 d .
H23 H 1.2108 0.1205 0.7015 0.123 Uiso 1 1 calc R
C24 C 1.1832(4) 0.1969(3) 0.7633(2) 0.1026(17) Uani 1 1 d .
H24 H 1.2160 0.1763 0.7999 0.123 Uiso 1 1 calc R
C25 C 1.1308(3) 0.2616(2) 0.7535(2) 0.0662(12) Uani 1 1 d .
C26 C 1.1184(3) 0.3199(2) 0.79549(18) 0.0762(13) Uani 1 1 d .
H26A H 1.1442 0.3000 0.8350 0.091 Uiso 1 1 calc R
H26B H 1.1623 0.3622 0.7924 0.091 Uiso 1 1 calc R
C27 C 0.5809(3) 0.3700(2) 0.63413(16) 0.0528(10) Uani 1 1 d .
C28 C 0.5266(3) 0.4328(2) 0.61090(17) 0.0664(12) Uani 1 1 d .
H28 H 0.4682 0.4520 0.6205 0.080 Uiso 1 1 calc R
C29 C 0.5735(3) 0.4631(2) 0.57016(16) 0.0622(11) Uani 1 1 d .
H29 H 0.5517 0.5061 0.5480 0.075 Uiso 1 1 calc R
C30 C 0.6559(3) 0.4198(2) 0.56840(15) 0.0477(9) Uani 1 1 d .
C31 C 0.7357(3) 0.42611(19) 0.53526(16) 0.0600(11) Uani 1 1 d .
H31A H 0.7288 0.4747 0.5164 0.072 Uiso 1 1 calc R
H31B H 0.8053 0.4235 0.5628 0.072 Uiso 1 1 calc R
C32 C 0.6298(3) 0.3785(2) 0.44171(17) 0.0808(13) Uani 1 1 d .
H32A H 0.5699 0.3787 0.4571 0.121 Uiso 1 1 calc R
H32B H 0.6230 0.3383 0.4140 0.121 Uiso 1 1 calc R
H32C H 0.6337 0.4252 0.4225 0.121 Uiso 1 1 calc R
C33 C 0.8178(3) 0.3682(2) 0.46693(16) 0.0655(12) Uani 1 1 d .
H33A H 0.8254 0.4181 0.4524 0.079 Uiso 1 1 calc R
H33B H 0.8041 0.3343 0.4337 0.079 Uiso 1 1 calc R
C34 C 0.9190(4) 0.3466(2) 0.50939(17) 0.0590(11) Uani 1 1 d .
C35 C 1.0106(4) 0.3859(2) 0.52931(18) 0.0673(12) Uani 1 1 d .
H35 H 1.0215 0.4355 0.5206 0.081 Uiso 1 1 calc R
C36 C 1.0854(3) 0.3378(2) 0.56534(18) 0.0650(11) Uani 1 1 d .
H36 H 1.1550 0.3499 0.5840 0.078 Uiso 1 1 calc R
C37 C 1.0388(3) 0.2702(2) 0.56833(16) 0.0543(10) Uani 1 1 d .
C38 C 1.0116(3) 0.4281(2) 0.36086(18) 0.0659(11) Uani 1 1 d .
H38A H 0.9843 0.4169 0.3939 0.079 Uiso 1 1 calc R
H38B H 1.0500 0.4749 0.3696 0.079 Uiso 1 1 calc R
C39 C 0.9197(3) 0.4403(2) 0.3078(2) 0.0808(13) Uani 1 1 d .
H39A H 0.8786 0.3947 0.2985 0.097 Uiso 1 1 calc R
H39B H 0.9444 0.4536 0.2742 0.097 Uiso 1 1 calc R
C40 C 0.8516(4) 0.5034(3) 0.3213(3) 0.119(2) Uani 1 1 d .
H40A H 0.8376 0.4919 0.3584 0.143 Uiso 1 1 calc R
H40B H 0.8931 0.5489 0.3271 0.143 Uiso 1 1 calc R
C41 C 0.7568(5) 0.5184(3) 0.2809(3) 0.176(3) Uani 1 1 d .
H41A H 0.7220 0.5583 0.2952 0.263 Uiso 1 1 calc R
H41B H 0.7135 0.4745 0.2750 0.263 Uiso 1 1 calc R
H41C H 0.7689 0.5331 0.2443 0.263 Uiso 1 1 calc R
C42 C 1.0361(3) 0.29248(19) 0.34257(15) 0.0574(10) Uani 1 1 d .
H42A H 1.0879 0.2565 0.3377 0.069 Uiso 1 1 calc R
H42B H 0.9836 0.2972 0.3049 0.069 Uiso 1 1 calc R
C43 C 0.9829(3) 0.2606(2) 0.38586(18) 0.0716(12) Uani 1 1 d .
H43A H 0.9277 0.2942 0.3896 0.086 Uiso 1 1 calc R
H43B H 1.0337 0.2561 0.4241 0.086 Uiso 1 1 calc R
C44 C 0.9362(3) 0.1843(2) 0.36575(18) 0.0781(13) Uani 1 1 d .
H44A H 0.8847 0.1899 0.3279 0.094 Uiso 1 1 calc R
H44B H 0.9917 0.1521 0.3603 0.094 Uiso 1 1 calc R
C45 C 0.8844(3) 0.1465(2) 0.40712(19) 0.0852(14) Uani 1 1 d .
H45A H 0.8570 0.0989 0.3912 0.128 Uiso 1 1 calc R
H45B H 0.8279 0.1773 0.4121 0.128 Uiso 1 1 calc R
H45C H 0.9351 0.1393 0.4445 0.128 Uiso 1 1 calc R
C46 C 1.1717(3) 0.3652(2) 0.41644(15) 0.0630(11) Uani 1 1 d .
H46A H 1.2060 0.4137 0.4229 0.076 Uiso 1 1 calc R
H46B H 1.1357 0.3585 0.4466 0.076 Uiso 1 1 calc R
C47 C 1.2556(3) 0.3058(2) 0.42461(18) 0.0781(13) Uani 1 1 d .
H47A H 1.2231 0.2568 0.4211 0.094 Uiso 1 1 calc R
H47B H 1.2908 0.3106 0.3939 0.094 Uiso 1 1 calc R
C48 C 1.3353(4) 0.3126(3) 0.48361(19) 0.0928(15) Uani 1 1 d .
H48A H 1.3706 0.3605 0.4859 0.111 Uiso 1 1 calc R
H48B H 1.2991 0.3115 0.5140 0.111 Uiso 1 1 calc R
C49 C 1.4155(4) 0.2518(3) 0.4950(2) 0.129(2) Uani 1 1 d .
H49A H 1.4645 0.2589 0.5329 0.193 Uiso 1 1 calc R
H49B H 1.4525 0.2530 0.4654 0.193 Uiso 1 1 calc R
H49C H 1.3813 0.2042 0.4938 0.193 Uiso 1 1 calc R
C50 C 1.1415(3) 0.3831(2) 0.30830(15) 0.0581(10) Uani 1 1 d .
H50A H 1.1893 0.3423 0.3070 0.070 Uiso 1 1 calc R
H50B H 1.0871 0.3831 0.2712 0.070 Uiso 1 1 calc R
C51 C 1.2015(3) 0.4552(2) 0.31312(19) 0.0806(13) Uani 1 1 d .
H51A H 1.2542 0.4572 0.3509 0.097 Uiso 1 1 calc R
H51B H 1.1536 0.4968 0.3112 0.097 Uiso 1 1 calc R
C52 C 1.2550(4) 0.4630(3) 0.2641(2) 0.0898(14) Uani 1 1 d .
H52A H 1.2049 0.4499 0.2271 0.108 Uiso 1 1 calc R
H52B H 1.2745 0.5150 0.2617 0.108 Uiso 1 1 calc R
C53 C 1.3503(4) 0.4159(3) 0.2720(2) 0.1045(16) Uani 1 1 d .
H53A H 1.3788 0.4231 0.2393 0.157 Uiso 1 1 calc R
H53B H 1.3319 0.3643 0.2742 0.157 Uiso 1 1 calc R
H53C H 1.4018 0.4299 0.3077 0.157 Uiso 1 1 calc R
N1 N 1.0102(3) 0.34670(17) 0.78718(13) 0.0593(9) Uani 1 1 d .
N2 N 0.7267(2) 0.36778(16) 0.49035(13) 0.0540(8) Uani 1 1 d .
N3 N 0.6775(3) 0.08437(17) 0.55756(15) 0.0640(9) Uani 1 1 d .
N4 N 0.7611(3) 0.29500(16) 0.73651(14) 0.0524(8) Uani 1 1 d .
H4N H 0.777(2) 0.2725(16) 0.7015(13) 0.048(5) Uiso 1 1 d .
N5 N 0.5955(3) 0.1979(2) 0.62795(15) 0.0637(10) Uani 1 1 d .
H5N H 0.655(3) 0.2107(18) 0.6236(14) 0.048(5) Uiso 1 1 d .
N6 N 0.9169(3) 0.13767(18) 0.60476(14) 0.0556(9) Uani 1 1 d .
H6N H 0.888(3) 0.1753(18) 0.6153(14) 0.048(5) Uiso 1 1 d .
N7 N 1.0964(2) 0.27028(19) 0.69394(16) 0.0619(10) Uani 1 1 d .
H7N H 1.061(2) 0.3102(17) 0.6788(14) 0.048(5) Uiso 1 1 d .
N8 N 0.6599(3) 0.36319(17) 0.60734(13) 0.0526(9) Uani 1 1 d .
H8N H 0.706(2) 0.3316(18) 0.6141(14) 0.048(5) Uiso 1 1 d .
N9 N 0.9376(3) 0.27623(18) 0.53335(14) 0.0547(9) Uani 1 1 d .
H9N H 0.886(2) 0.2381(17) 0.5274(13) 0.048(5) Uiso 1 1 d .
N10 N 1.0900(2) 0.36668(16) 0.35720(13) 0.0544(8) Uani 1 1 d .
O1 O 0.9274(2) 0.38036(15) 0.66425(13) 0.0706(9) Uani 1 1 d .
H1W H 0.955(3) 0.372(2) 0.7063(17) 0.085 Uiso 1 1 d .
H2W H 0.889(3) 0.340(2) 0.6520(17) 0.085 Uiso 1 1 d .
O2 O 0.7212(2) 0.20958(18) 0.49125(13) 0.0853(9) Uani 1 1 d .
H3W H 0.698(3) 0.166(2) 0.5207(17) 0.102 Uiso 1 1 d .
H4W H 0.715(3) 0.260(2) 0.5035(18) 0.102 Uiso 1 1 d .
F1 F 0.80333(14) 0.25139(10) 0.63565(8) 0.0581(6) Uani 1 1 d .

loop_
_atom_site_aniso_label
_atom_site_aniso_U_11
_atom_site_aniso_U_22
_atom_site_aniso_U_33
_atom_site_aniso_U_23
_atom_site_aniso_U_13
_atom_site_aniso_U_12
C1 0.102(4) 0.075(3) 0.100(4) -0.029(3) 0.030(3) -0.012(3)
C2 0.064(3) 0.060(3) 0.057(3) 0.008(2) -0.002(2) 0.003(2)
C3 0.065(3) 0.047(2) 0.043(2) 0.0063(19) 0.005(2) -0.005(2)
C4 0.081(3) 0.068(3) 0.046(3) -0.002(2) 0.018(3) -0.006(2)
C5 0.073(3) 0.061(3) 0.054(3) 0.003(2) 0.029(2) -0.001(2)
C6 0.053(3) 0.052(3) 0.055(3) 0.014(2) 0.020(2) 0.007(2)
C7 0.047(3) 0.061(3) 0.061(3) 0.013(2) 0.020(2) 0.014(2)
C8 0.064(3) 0.102(3) 0.075(3) 0.017(3) 0.029(2) 0.026(3)
C9 0.039(3) 0.072(3) 0.061(3) 0.012(2) 0.011(2) 0.007(2)
C10 0.048(3) 0.097(4) 0.071(3) 0.019(3) 0.011(2) 0.001(3)
C11 0.050(3) 0.080(4) 0.090(3) 0.014(3) 0.005(3) -0.017(3)
C12 0.049(3) 0.057(3) 0.076(3) 0.009(2) -0.003(2) -0.012(2)
C13 0.069(3) 0.066(3) 0.119(4) -0.019(3) 0.013(3) -0.017(3)
C14 0.110(4) 0.100(4) 0.080(3) -0.027(3) 0.008(3) -0.018(3)
C15 0.071(3) 0.053(3) 0.078(3) 0.007(2) 0.009(3) -0.010(2)
C16 0.065(3) 0.042(3) 0.077(3) -0.001(2) 0.014(2) 0.006(2)
C17 0.086(4) 0.046(3) 0.120(4) -0.020(3) 0.028(3) 0.009(3)
C18 0.067(3) 0.060(3) 0.100(3) -0.010(3) 0.026(3) 0.017(3)
C19 0.050(3) 0.052(3) 0.062(3) 0.000(2) 0.016(2) 0.012(2)
C20 0.048(3) 0.062(3) 0.066(3) -0.001(2) 0.013(2) 0.012(2)
C21 0.057(3) 0.087(3) 0.105(4) -0.003(3) 0.031(3) 0.013(2)
C22 0.052(3) 0.058(3) 0.075(3) 0.006(3) 0.005(2) 0.018(2)
C23 0.114(4) 0.091(4) 0.084(4) -0.007(3) -0.004(3) 0.054(3)
C24 0.108(4) 0.105(4) 0.071(4) 0.006(3) -0.014(3) 0.044(3)
C25 0.053(3) 0.071(3) 0.063(3) -0.003(3) -0.003(2) 0.006(2)
C26 0.064(3) 0.083(3) 0.069(3) -0.012(3) -0.004(2) -0.006(3)
C27 0.046(3) 0.062(3) 0.050(2) 0.000(2) 0.013(2) 0.017(2)
C28 0.069(3) 0.069(3) 0.060(3) 0.003(2) 0.016(2) 0.027(2)
C29 0.074(3) 0.057(3) 0.051(3) 0.010(2) 0.010(2) 0.022(2)
C30 0.059(3) 0.046(2) 0.037(2) 0.0021(19) 0.012(2) 0.013(2)
C31 0.082(3) 0.041(2) 0.055(2) 0.003(2) 0.016(2) 0.005(2)
C32 0.078(3) 0.090(3) 0.064(3) -0.005(2) 0.003(3) 0.020(3)
C33 0.082(3) 0.066(3) 0.051(2) 0.016(2) 0.023(3) 0.022(2)
C34 0.070(3) 0.052(3) 0.062(3) 0.006(2) 0.028(2) 0.012(2)
C35 0.079(3) 0.056(3) 0.073(3) 0.010(2) 0.032(3) 0.003(3)
C36 0.057(3) 0.062(3) 0.080(3) -0.004(2) 0.025(2) -0.014(2)
C37 0.040(3) 0.060(3) 0.062(3) 0.002(2) 0.014(2) 0.008(2)
C38 0.067(3) 0.050(3) 0.085(3) -0.011(2) 0.029(3) 0.005(2)
C39 0.059(3) 0.069(3) 0.109(4) 0.003(3) 0.014(3) -0.001(2)
C40 0.082(4) 0.064(3) 0.186(6) -0.008(3) -0.004(4) 0.021(3)
C41 0.104(5) 0.113(5) 0.296(10) -0.016(5) 0.033(6) 0.022(4)
C42 0.065(3) 0.049(2) 0.058(2) -0.008(2) 0.017(2) -0.001(2)
C43 0.074(3) 0.067(3) 0.076(3) -0.012(2) 0.025(2) -0.004(2)
C44 0.087(3) 0.077(3) 0.083(3) 0.003(3) 0.045(3) -0.003(3)
C45 0.091(3) 0.073(3) 0.093(3) 0.002(3) 0.028(3) 0.000(3)
C46 0.071(3) 0.069(3) 0.048(2) -0.008(2) 0.013(2) -0.006(2)
C47 0.070(3) 0.079(3) 0.073(3) -0.002(2) 0.001(3) 0.014(3)
C48 0.080(3) 0.115(4) 0.069(3) 0.006(3) -0.003(3) 0.002(3)
C49 0.107(4) 0.151(5) 0.102(4) 0.017(4) -0.014(3) 0.039(4)
C50 0.065(3) 0.057(3) 0.052(2) -0.004(2) 0.016(2) -0.003(2)
C51 0.088(3) 0.058(3) 0.100(4) -0.010(3) 0.033(3) -0.009(3)
C52 0.104(4) 0.080(3) 0.096(4) 0.012(3) 0.044(3) -0.012(3)
C53 0.100(4) 0.102(4) 0.116(4) -0.013(3) 0.038(3) 0.008(3)
N1 0.054(2) 0.055(2) 0.062(2) -0.0065(17) 0.0028(17) -0.0003(18)
N2 0.061(2) 0.052(2) 0.0495(19) -0.0007(16) 0.0163(18) 0.0115(16)
N3 0.055(2) 0.062(2) 0.067(2) -0.0052(19) 0.005(2) -0.0066(18)
N4 0.057(2) 0.055(2) 0.044(2) 0.0037(16) 0.0123(18) 0.0059(17)
N5 0.042(2) 0.064(2) 0.084(3) 0.003(2) 0.014(2) -0.005(2)
N6 0.057(2) 0.041(2) 0.066(2) -0.0043(18) 0.0124(18) 0.0099(18)
N7 0.054(2) 0.054(2) 0.067(3) 0.003(2) -0.0002(19) 0.0138(18)
N8 0.057(2) 0.049(2) 0.050(2) 0.0098(17) 0.0107(18) 0.0206(16)
N9 0.050(2) 0.050(2) 0.064(2) 0.0025(18) 0.0166(19) 0.0026(17)
N10 0.060(2) 0.050(2) 0.052(2) -0.0079(16) 0.0140(18) 0.0000(17)
O1 0.076(2) 0.0592(19) 0.072(2) 0.0085(17) 0.0123(18) 0.0015(15)
O2 0.106(2) 0.064(2) 0.090(2) -0.0013(18) 0.0348(18) -0.0020(19)
F1 0.0565(13) 0.0519(13) 0.0658(14) -0.0046(10) 0.0166(11) 0.0101(10)

loop_
_atom_type_symbol
_atom_type_description
_atom_type_scat_dispersion_real
_atom_type_scat_dispersion_imag
_atom_type_scat_source
C C 0.0033 0.0016 'International Tables Vol C Tables 4.2.6.8 and 6.1.1.4'
H H 0.0000 0.0000 'International Tables Vol C Tables 4.2.6.8 and 6.1.1.4'
N N 0.0061 0.0033 'International Tables Vol C Tables 4.2.6.8 and 6.1.1.4'
F F 0.0171 0.0103 'International Tables Vol C Tables 4.2.6.8 and 6.1.1.4'
O O 0.0106 0.0060 'International Tables Vol C Tables 4.2.6.8 and 6.1.1.4'

loop_
_geom_angle_atom_site_label_1
_geom_angle_atom_site_label_2
_geom_angle_atom_site_label_3
_geom_angle
N1 C1 H1A 109.5
N1 C1 H1B 109.5
H1A C1 H1B 109.5
N1 C1 H1C 109.5
H1A C1 H1C 109.5
H1B C1 H1C 109.5
N1 C2 C3 113.4(3)
N1 C2 H2A 108.9
C3 C2 H2A 108.9
N1 C2 H2B 108.9
C3 C2 H2B 108.9
H2A C2 H2B 107.7
C4 C3 N4 106.4(4)
C4 C3 C2 132.0(4)
N4 C3 C2 121.6(4)
C3 C4 C5 108.6(4)
C3 C4 H4 125.7
C5 C4 H4 125.7
C6 C5 C4 108.3(4)
C6 C5 H5 125.8
C4 C5 H5 125.8
C5 C6 N4 105.9(4)
C5 C6 C7 130.6(4)
N4 C6 C7 123.5(3)
C6 C7 C27 111.2(3)
C6 C7 C9 112.5(3)
C27 C7 C9 112.4(3)
C6 C7 C8 107.4(3)
C27 C7 C8 106.3(3)
C9 C7 C8 106.7(3)
C7 C8 H8A 109.5
C7 C8 H8B 109.5
H8A C8 H8B 109.5
C7 C8 H8C 109.5
H8A C8 H8C 109.5
H8B C8 H8C 109.5
C10 C9 N5 105.2(4)
C10 C9 C7 129.5(4)
N5 C9 C7 125.3(4)
C9 C10 C11 108.9(4)
C9 C10 H10 125.5
C11 C10 H10 125.5
C12 C11 C10 108.6(4)
C12 C11 H11 125.7
C10 C11 H11 125.7
C11 C12 N5 106.0(4)
C11 C12 C13 127.6(4)
N5 C12 C13 124.7(4)
N3 C13 C12 117.1(4)
N3 C13 H13A 108.0
C12 C13 H13A 108.0
N3 C13 H13B 108.0
C12 C13 H13B 108.0
H13A C13 H13B 107.3
N3 C14 H14A 109.5
N3 C14 H14B 109.5
H14A C14 H14B 109.5
N3 C14 H14C 109.5
H14A C14 H14C 109.5
H14B C14 H14C 109.5
N3 C15 C16 113.1(3)
N3 C15 H15A 109.0
C16 C15 H15A 109.0
N3 C15 H15B 109.0
C16 C15 H15B 109.0
H15A C15 H15B 107.8
C17 C16 N6 106.5(4)
C17 C16 C15 131.5(4)
N6 C16 C15 121.7(4)
C16 C17 C18 108.6(4)
C16 C17 H17 125.7
C18 C17 H17 125.7
C19 C18 C17 107.8(4)
C19 C18 H18 126.1
C17 C18 H18 126.1
C18 C19 N6 106.2(4)
C18 C19 C20 131.1(4)
N6 C19 C20 122.2(3)
C19 C20 C37 114.2(3)
C19 C20 C22 107.0(3)
C37 C20 C22 110.6(3)
C19 C20 C21 108.6(3)
C37 C20 C21 108.0(3)
C22 C20 C21 108.3(3)
C20 C21 H21A 109.5
C20 C21 H21B 109.5
H21A C21 H21B 109.5
C20 C21 H21C 109.5
H21A C21 H21C 109.5
H21B C21 H21C 109.5
C23 C22 N7 105.6(4)
C23 C22 C20 129.3(4)
N7 C22 C20 124.8(4)
C22 C23 C24 108.4(4)
C22 C23 H23 125.8
C24 C23 H23 125.8
C25 C24 C23 107.4(4)
C25 C24 H24 126.3
C23 C24 H24 126.3
C24 C25 N7 106.7(4)
C24 C25 C26 129.8(4)
N7 C25 C26 123.2(4)
N1 C26 C25 115.1(3)
N1 C26 H26A 108.5
C25 C26 H26A 108.5
N1 C26 H26B 108.5
C25 C26 H26B 108.5
H26A C26 H26B 107.5
C28 C27 N8 105.7(3)
C28 C27 C7 130.8(4)
N8 C27 C7 123.3(3)
C27 C28 C29 108.2(4)
C27 C28 H28 125.9
C29 C28 H28 125.9
C30 C29 C28 108.5(3)
C30 C29 H29 125.7
C28 C29 H29 125.7
C29 C30 N8 106.6(3)
C29 C30 C31 132.3(4)
N8 C30 C31 121.1(3)
N2 C31 C30 113.7(3)
N2 C31 H31A 108.8
C30 C31 H31A 108.8
N2 C31 H31B 108.8
C30 C31 H31B 108.8
H31A C31 H31B 107.7
N2 C32 H32A 109.5
N2 C32 H32B 109.5
H32A C32 H32B 109.5
N2 C32 H32C 109.5
H32A C32 H32C 109.5
H32B C32 H32C 109.5
N2 C33 C34 115.2(3)
N2 C33 H33A 108.5
C34 C33 H33A 108.5
N2 C33 H33B 108.5
C34 C33 H33B 108.5
H33A C33 H33B 107.5
C35 C34 N9 106.8(4)
C35 C34 C33 130.2(4)
N9 C34 C33 122.9(4)
C34 C35 C36 107.5(4)
C34 C35 H35 126.3
C36 C35 H35 126.3
C37 C36 C35 108.7(4)
C37 C36 H36 125.6
C35 C36 H36 125.6
C36 C37 N9 106.2(3)
C36 C37 C20 130.1(4)
N9 C37 C20 123.7(4)
C39 C38 N10 117.4(3)
C39 C38 H38A 108.0
N10 C38 H38A 108.0
C39 C38 H38B 108.0
N10 C38 H38B 108.0
H38A C38 H38B 107.2
C38 C39 C40 108.5(4)
C38 C39 H39A 110.0
C40 C39 H39A 110.0
C38 C39 H39B 110.0
C40 C39 H39B 110.0
H39A C39 H39B 108.4
C41 C40 C39 118.3(5)
C41 C40 H40A 107.7
C39 C40 H40A 107.7
C41 C40 H40B 107.7
C39 C40 H40B 107.7
H40A C40 H40B 107.1
C40 C41 H41A 109.5
C40 C41 H41B 109.5
H41A C41 H41B 109.5
C40 C41 H41C 109.5
H41A C41 H41C 109.5
H41B C41 H41C 109.5
N10 C42 C43 117.3(3)
N10 C42 H42A 108.0
C43 C42 H42A 108.0
N10 C42 H42B 108.0
C43 C42 H42B 108.0
H42A C42 H42B 107.2
C42 C43 C44 110.6(3)
C42 C43 H43A 109.5
C44 C43 H43A 109.5
C42 C43 H43B 109.5
C44 C43 H43B 109.5
H43A C43 H43B 108.1
C45 C44 C43 114.7(4)
C45 C44 H44A 108.6
C43 C44 H44A 108.6
C45 C44 H44B 108.6
C43 C44 H44B 108.6
H44A C44 H44B 107.6
C44 C45 H45A 109.5
C44 C45 H45B 109.5
H45A C45 H45B 109.5
C44 C45 H45C 109.5
H45A C45 H45C 109.5
H45B C45 H45C 109.5
C47 C46 N10 116.2(3)
C47 C46 H46A 108.2
N10 C46 H46A 108.2
C47 C46 H46B 108.2
N10 C46 H46B 108.2
H46A C46 H46B 107.4
C48 C47 C46 111.3(4)
C48 C47 H47A 109.4
C46 C47 H47A 109.4
C48 C47 H47B 109.4
C46 C47 H47B 109.4
H47A C47 H47B 108.0
C49 C48 C47 112.9(4)
C49 C48 H48A 109.0
C47 C48 H48A 109.0
C49 C48 H48B 109.0
C47 C48 H48B 109.0
H48A C48 H48B 107.8
C48 C49 H49A 109.5
C48 C49 H49B 109.5
H49A C49 H49B 109.5
C48 C49 H49C 109.5
H49A C49 H49C 109.5
H49B C49 H49C 109.5
C51 C50 N10 116.4(3)
C51 C50 H50A 108.2
N10 C50 H50A 108.2
C51 C50 H50B 108.2
N10 C50 H50B 108.2
H50A C50 H50B 107.3
C50 C51 C52 111.6(3)
C50 C51 H51A 109.3
C52 C51 H51A 109.3
C50 C51 H51B 109.3
C52 C51 H51B 109.3
H51A C51 H51B 108.0
C53 C52 C51 114.2(4)
C53 C52 H52A 108.7
C51 C52 H52A 108.7
C53 C52 H52B 108.7
C51 C52 H52B 108.7
H52A C52 H52B 107.6
C52 C53 H53A 109.5
C52 C53 H53B 109.5
H53A C53 H53B 109.5
C52 C53 H53C 109.5
H53A C53 H53C 109.5
H53B C53 H53C 109.5
C1 N1 C2 110.8(3)
C1 N1 C26 109.2(3)
C2 N1 C26 109.8(3)
C33 N2 C31 111.2(3)
C33 N2 C32 109.4(3)
C31 N2 C32 110.5(3)
C15 N3 C13 112.2(3)
C15 N3 C14 110.0(3)
C13 N3 C14 107.6(3)
C3 N4 C6 110.8(3)
C3 N4 H4N 126.4(17)
C6 N4 H4N 122.8(17)
C9 N5 C12 111.3(4)
C9 N5 H5N 124(2)
C12 N5 H5N 124(2)
C16 N6 C19 110.8(3)
C16 N6 H6N 121(2)
C19 N6 H6N 128(2)
C22 N7 C25 111.8(3)
C22 N7 H7N 128(2)
C25 N7 H7N 120(2)
C30 N8 C27 110.9(3)
C30 N8 H8N 123(2)
C27 N8 H8N 126(2)
C37 N9 C34 110.8(3)
C37 N9 H9N 125.2(19)
C34 N9 H9N 124.0(19)
C42 N10 C46 111.7(3)
C42 N10 C50 106.1(3)
C46 N10 C50 110.6(3)
C42 N10 C38 111.2(3)
C46 N10 C38 106.3(3)
C50 N10 C38 111.0(3)
H1W O1 H2W 104(3)
H3W O2 H4W 114(3)

loop_
_geom_bond_atom_site_label_1
_geom_bond_atom_site_label_2
_geom_bond_distance
C1 N1 1.468(4)
C1 H1A 0.9600
C1 H1B 0.9600
C1 H1C 0.9600
C2 N1 1.470(4)
C2 C3 1.494(5)
C2 H2A 0.9700
C2 H2B 0.9700
C3 C4 1.362(5)
C3 N4 1.378(4)
C4 C5 1.400(5)
C4 H4 0.9300
C5 C6 1.376(5)
C5 H5 0.9300
C6 N4 1.378(4)
C6 C7 1.515(5)
C7 C27 1.522(5)
C7 C9 1.524(5)
C7 C8 1.549(5)
C8 H8A 0.9600
C8 H8B 0.9600
C8 H8C 0.9600
C9 C10 1.361(5)
C9 N5 1.377(5)
C10 C11 1.401(5)
C10 H10 0.9300
C11 C12 1.348(5)
C11 H11 0.9300
C12 N5 1.377(5)
C12 C13 1.503(6)
C13 N3 1.459(5)
C13 H13A 0.9700
C13 H13B 0.9700
C14 N3 1.480(5)
C14 H14A 0.9600
C14 H14B 0.9600
C14 H14C 0.9600
C15 N3 1.452(4)
C15 C16 1.493(5)
C15 H15A 0.9700
C15 H15B 0.9700
C16 C17 1.354(5)
C16 N6 1.359(4)
C17 C18 1.395(5)
C17 H17 0.9300
C18 C19 1.366(5)
C18 H18 0.9300
C19 N6 1.368(4)
C19 C20 1.497(5)
C20 C37 1.513(5)
C20 C22 1.515(5)
C20 C21 1.553(5)
C21 H21A 0.9600
C21 H21B 0.9600
C21 H21C 0.9600
C22 C23 1.351(5)
C22 N7 1.354(5)
C23 C24 1.424(6)
C23 H23 0.9300
C24 C25 1.336(5)
C24 H24 0.9300
C25 N7 1.365(5)
C25 C26 1.481(5)
C26 N1 1.471(4)
C26 H26A 0.9700
C26 H26B 0.9700
C27 C28 1.363(4)
C27 N8 1.371(4)
C28 C29 1.395(5)
C28 H28 0.9300
C29 C30 1.348(4)
C29 H29 0.9300
C30 N8 1.360(4)
C30 C31 1.485(5)
C31 N2 1.471(4)
C31 H31A 0.9700
C31 H31B 0.9700
C32 N2 1.479(4)
C32 H32A 0.9600
C32 H32B 0.9600
C32 H32C 0.9600
C33 N2 1.460(4)
C33 C34 1.486(5)
C33 H33A 0.9700
C33 H33B 0.9700
C34 C35 1.367(5)
C34 N9 1.373(4)
C35 C36 1.407(5)
C35 H35 0.9300
C36 C37 1.367(5)
C36 H36 0.9300
C37 N9 1.368(4)
C38 C39 1.503(5)
C38 N10 1.529(4)
C38 H38A 0.9700
C38 H38B 0.9700
C39 C40 1.532(6)
C39 H39A 0.9700
C39 H39B 0.9700
C40 C41 1.376(6)
C40 H40A 0.9700
C40 H40B 0.9700
C41 H41A 0.9600
C41 H41B 0.9600
C41 H41C 0.9600
C42 N10 1.500(4)
C42 C43 1.508(5)
C42 H42A 0.9700
C42 H42B 0.9700
C43 C44 1.518(5)
C43 H43A 0.9700
C43 H43B 0.9700
C44 C45 1.504(5)
C44 H44A 0.9700
C44 H44B 0.9700
C45 H45A 0.9600
C45 H45B 0.9600
C45 H45C 0.9600
C46 C47 1.509(5)
C46 N10 1.516(4)
C46 H46A 0.9700
C46 H46B 0.9700
C47 C48 1.504(5)
C47 H47A 0.9700
C47 H47B 0.9700
C48 C49 1.492(6)
C48 H48A 0.9700
C48 H48B 0.9700
C49 H49A 0.9600
C49 H49B 0.9600
C49 H49C 0.9600
C50 C51 1.502(5)
C50 N10 1.527(4)
C50 H50A 0.9700
C50 H50B 0.9700
C51 C52 1.525(5)
C51 H51A 0.9700
C51 H51B 0.9700
C52 C53 1.484(5)
C52 H52A 0.9700
C52 H52B 0.9700
C53 H53A 0.9600
C53 H53B 0.9600
C53 H53C 0.9600
N4 H4N 0.99(3)
N5 H5N 0.86(3)
N6 H6N 0.84(3)
N7 H7N 0.87(3)
N8 H8N 0.81(3)
N9 H9N 0.95(3)
O1 H1W 0.97(4)
O1 H2W 0.88(4)
O2 H3W 1.15(4)
O2 H4W 0.96(4)

loop_
_geom_hbond_atom_site_label_D
_geom_hbond_atom_site_label_H
_geom_hbond_atom_site_label_A
_geom_hbond_distance_DH
_geom_hbond_distance_HA
_geom_hbond_distance_DA
_geom_hbond_angle_DHA
N4 H4N F1 0.99(3) 1.73(3) 2.715(4) 169(3)
N5 H5N F1 0.86(3) 2.03(3) 2.869(4) 165(3)
N6 H6N F1 0.84(3) 1.91(3) 2.745(4) 171(3)
N7 H7N O1 0.87(3) 2.12(3) 2.914(4) 151(3)
N8 H8N F1 0.81(3) 1.90(3) 2.709(4) 173(3)
N9 H9N O2 0.95(3) 2.17(3) 3.005(5) 146(3)
O2 H3W N3 1.15(4) 1.76(4) 2.884(4) 166(3)
O2 H4W N2 0.96(4) 1.96(4) 2.829(4) 149(4)
O1 H1W N1 0.97(4) 1.91(4) 2.876(4) 175(3)
O1 H2W F1 0.88(4) 1.93(4) 2.802(3) 173(4)

loop_
_geom_torsion_atom_site_label_1
_geom_torsion_atom_site_label_2
_geom_torsion_atom_site_label_3
_geom_torsion_atom_site_label_4
_geom_torsion
N1 C2 C3 C4 -88.3(5)
N1 C2 C3 N4 88.7(4)
N4 C3 C4 C5 -1.2(4)
C2 C3 C4 C5 176.1(4)
C3 C4 C5 C6 1.5(4)
C4 C5 C6 N4 -1.2(4)
C4 C5 C6 C7 -179.3(4)
C5 C6 C7 C27 108.6(4)
N4 C6 C7 C27 -69.3(4)
C5 C6 C7 C9 -124.5(4)
N4 C6 C7 C9 57.7(4)
C5 C6 C7 C8 -7.4(5)
N4 C6 C7 C8 174.8(3)
C6 C7 C9 C10 104.2(4)
C27 C7 C9 C10 -129.4(4)
C8 C7 C9 C10 -13.3(5)
C6 C7 C9 N5 -77.8(4)
C27 C7 C9 N5 48.5(5)
C8 C7 C9 N5 164.6(3)
N5 C9 C10 C11 0.4(4)
C7 C9 C10 C11 178.7(4)
C9 C10 C11 C12 -0.4(5)
C10 C11 C12 N5 0.2(5)
C10 C11 C12 C13 -165.5(4)
C11 C12 C13 N3 -169.1(4)
N5 C12 C13 N3 27.8(6)
N3 C15 C16 C17 -95.4(5)
N3 C15 C16 N6 78.6(5)
N6 C16 C17 C18 -0.2(5)
C15 C16 C17 C18 174.5(4)
C16 C17 C18 C19 0.3(5)
C17 C18 C19 N6 -0.3(5)
C17 C18 C19 C20 171.9(4)
C18 C19 C20 C37 129.4(4)
N6 C19 C20 C37 -59.5(5)
C18 C19 C20 C22 -107.8(5)
N6 C19 C20 C22 63.3(4)
C18 C19 C20 C21 8.9(6)
N6 C19 C20 C21 180.0(3)
C19 C20 C22 C23 63.6(6)
C37 C20 C22 C23 -171.4(4)
C21 C20 C22 C23 -53.3(6)
C19 C20 C22 N7 -108.8(4)
C37 C20 C22 N7 16.2(5)
C21 C20 C22 N7 134.3(4)
N7 C22 C23 C24 2.1(6)
C20 C22 C23 C24 -171.5(4)
C22 C23 C24 C25 -1.1(6)
C23 C24 C25 N7 -0.3(5)
C23 C24 C25 C26 -174.0(4)
C24 C25 C26 N1 -132.8(5)
N7 C25 C26 N1 54.4(5)
C6 C7 C27 C28 -113.7(4)
C9 C7 C27 C28 119.3(4)
C8 C7 C27 C28 2.9(6)
C6 C7 C27 N8 61.8(5)
C9 C7 C27 N8 -65.2(5)
C8 C7 C27 N8 178.4(3)
N8 C27 C28 C29 0.0(4)
C7 C27 C28 C29 176.2(4)
C27 C28 C29 C30 -0.1(5)
C28 C29 C30 N8 0.2(4)
C28 C29 C30 C31 -177.5(4)
C29 C30 C31 N2 -112.2(4)
N8 C30 C31 N2 70.4(4)
N2 C33 C34 C35 -119.7(4)
N2 C33 C34 N9 65.0(5)
N9 C34 C35 C36 0.6(4)
C33 C34 C35 C36 -175.2(4)
C34 C35 C36 C37 -1.4(5)
C35 C36 C37 N9 1.6(4)
C35 C36 C37 C20 178.0(4)
C19 C20 C37 C36 -176.7(4)
C22 C20 C37 C36 62.5(5)
C21 C20 C37 C36 -55.8(5)
C19 C20 C37 N9 -0.8(5)
C22 C20 C37 N9 -121.6(4)
C21 C20 C37 N9 120.0(4)
N10 C38 C39 C40 179.5(3)
C38 C39 C40 C41 -173.1(5)
N10 C42 C43 C44 -177.8(3)
C42 C43 C44 C45 178.0(3)
N10 C46 C47 C48 176.9(3)
C46 C47 C48 C49 176.2(4)
N10 C50 C51 C52 176.4(3)
C50 C51 C52 C53 -75.2(5)
C3 C2 N1 C1 63.6(4)
C3 C2 N1 C26 -175.6(3)
C25 C26 N1 C1 -169.9(4)
C25 C26 N1 C2 68.3(4)
C34 C33 N2 C31 66.6(4)
C34 C33 N2 C32 -171.1(3)
C30 C31 N2 C33 -169.5(3)
C30 C31 N2 C32 68.9(4)
C16 C15 N3 C13 -177.1(3)
C16 C15 N3 C14 63.2(4)
C12 C13 N3 C15 69.3(5)
C12 C13 N3 C14 -169.6(4)
C4 C3 N4 C6 0.4(4)
C2 C3 N4 C6 -177.2(3)
C5 C6 N4 C3 0.5(4)
C7 C6 N4 C3 178.8(3)
C10 C9 N5 C12 -0.4(4)
C7 C9 N5 C12 -178.7(3)
C11 C12 N5 C9 0.1(4)
C13 C12 N5 C9 166.3(4)
C17 C16 N6 C19 0.0(4)
C15 C16 N6 C19 -175.3(3)
C18 C19 N6 C16 0.2(4)
C20 C19 N6 C16 -172.9(3)
C23 C22 N7 C25 -2.4(5)
C20 C22 N7 C25 171.6(4)
C24 C25 N7 C22 1.7(5)
C26 C25 N7 C22 175.9(4)
C29 C30 N8 C27 -0.1(4)
C31 C30 N8 C27 177.9(3)
C28 C27 N8 C30 0.1(4)
C7 C27 N8 C30 -176.4(3)
C36 C37 N9 C34 -1.2(4)
C20 C37 N9 C34 -177.9(3)
C35 C34 N9 C37 0.4(4)
C33 C34 N9 C37 176.6(3)
C43 C42 N10 C46 56.3(4)
C43 C42 N10 C50 176.9(3)
C43 C42 N10 C38 -62.3(4)
C47 C46 N10 C42 55.7(4)
C47 C46 N10 C50 -62.3(4)
C47 C46 N10 C38 177.2(3)
C51 C50 N10 C42 -179.8(3)
C51 C50 N10 C46 -58.5(4)
C51 C50 N10 C38 59.2(4)
C39 C38 N10 C42 -56.7(4)
C39 C38 N10 C46 -178.5(3)
C39 C38 N10 C50 61.3(4)
